data_7153977
loop_
_publ_author_name
'Sadler, Scott A.'
'Tajuddin, Hazmi'
'Mkhalid, Ibraheem A. I.'
'Batsanov, Andrei S.'
'Albesa-Jove, David'
'Cheung, Man Sing'
'Maxwell, Aoife C.'
'Shukla, Lena'
'Roberts, Bryan'
'Blakemore, David C.'
'Lin, Zhenyang'
'Marder, Todd B.'
'Steel, Patrick G.'

_publ_section_title
;
 Iridium-catalyzed C-H borylation of pyridines.
;
_journal_issue 37
_journal_name_full 'Organic &amp; biomolecular chemistry'
_journal_page_first 7318
_journal_page_last 7327
_journal_paper_doi 10.1039/c4ob01565g
_journal_volume 12
_journal_year 2014
_chemical_formula_moiety 'C11 H14 B Cl2 N O2'
_chemical_formula_sum 'C11 H14 B Cl2 N O2'
_chemical_formula_weight 273.94
_chemical_melting_point 322
_chemical_name_common 2,3-Dichloro-5-(Bpin)-pyridine
_chemical_name_systematic
;
 ?
;
_space_group_crystal_system monoclinic
_space_group_IT_number 14
_space_group_name_Hall '-P 2yn'
_space_group_name_H-M_alt 'P 1 21/n 1'
_symmetry_space_group_name_Hall '-P 2yn'
_symmetry_space_group_name_H-M 'P 1 21/n 1'
_atom_sites_solution_hydrogens difmap
_atom_sites_solution_primary direct
_atom_sites_solution_secondary difmap
_audit_creation_date 2014-02-24
_audit_creation_method
;
Olex2 1.2-alpha
(compiled 2014.02.17 svn.r2891 for OlexSys, GUI svn.r4773)
;
_cell_angle_alpha 90
_cell_angle_beta 93.137(2)
_cell_angle_gamma 90
_cell_formula_units_Z 4
_cell_length_a 6.5381(4)
_cell_length_b 21.3579(12)
_cell_length_c 9.4192(5)
_cell_measurement_reflns_used 974
_cell_measurement_temperature 120(2)
_cell_measurement_theta_max 30.11
_cell_measurement_theta_min 2.88
_cell_volume 1313.33(13)
_computing_cell_refinement 'SMART V5.625 (Bruker, 2001)'
_computing_data_collection 'SMART V5.625 (Bruker, 2001)'
_computing_data_reduction 'SAINT V6.45 (Bruker, 2001)'
_computing_molecular_graphics 'Olex2 (Dolomanov et al., 2009)'
_computing_publication_material 'Olex2 (Dolomanov et al., 2009)'
_computing_structure_refinement 'ShelXL (Sheldrick, 2008)'
_diffrn_ambient_temperature 120.15
_diffrn_detector_area_resol_mean 5.6
_diffrn_measured_fraction_theta_full 0.999
_diffrn_measured_fraction_theta_max 0.999
_diffrn_measurement_device_type 'SMART 6000 CCD area detector'
_diffrn_measurement_method '\w scans'
_diffrn_radiation_monochromator graphite
_diffrn_radiation_type MoK\a
_diffrn_radiation_wavelength 0.71073
_diffrn_reflns_av_R_equivalents 0.0285
_diffrn_reflns_av_unetI/netI 0.0227
_diffrn_reflns_Laue_measured_fraction_full 0.999
_diffrn_reflns_Laue_measured_fraction_max 0.999
_diffrn_reflns_limit_h_max 9
_diffrn_reflns_limit_h_min -9
_diffrn_reflns_limit_k_max 30
_diffrn_reflns_limit_k_min -30
_diffrn_reflns_limit_l_max 13
_diffrn_reflns_limit_l_min -13
_diffrn_reflns_number 18635
_diffrn_reflns_point_group_measured_fraction_full 0.999
_diffrn_reflns_point_group_measured_fraction_max 0.999
_diffrn_reflns_theta_full 30.000
_diffrn_reflns_theta_max 30.504
_diffrn_reflns_theta_min 2.366
_exptl_absorpt_coefficient_mu 0.482
_exptl_absorpt_correction_type none
_exptl_crystal_colour colourless
_exptl_crystal_colour_primary colourless
_exptl_crystal_density_diffrn 1.385
_exptl_crystal_density_method 'not measured'
_exptl_crystal_description rhombohedron
_exptl_crystal_F_000 568
_exptl_crystal_size_max 0.24
_exptl_crystal_size_mid 0.2
_exptl_crystal_size_min 0.12
_refine_diff_density_max 0.359
_refine_diff_density_min -0.170
_refine_diff_density_rms 0.051
_refine_ls_extinction_method none
_refine_ls_goodness_of_fit_ref 1.055
_refine_ls_hydrogen_treatment constr
_refine_ls_matrix_type full
_refine_ls_number_parameters 162
_refine_ls_number_reflns 4008
_refine_ls_number_restraints 0
_refine_ls_restrained_S_all 1.055
_refine_ls_R_factor_all 0.0411
_refine_ls_R_factor_gt 0.0313
_refine_ls_shift/su_max 0.004
_refine_ls_shift/su_mean 0.000
_refine_ls_structure_factor_coef Fsqd
_refine_ls_weighting_details 'w=1/[\s^2^(Fo^2^)+(0.0412P)^2^+0.2801P] where P=(Fo^2^+2Fc^2^)/3'
_refine_ls_weighting_scheme calc
_refine_ls_wR_factor_gt 0.0782
_refine_ls_wR_factor_ref 0.0826
_reflns_Friedel_coverage 0.000
_reflns_number_gt 3283
_reflns_number_total 4008
_reflns_threshold_expression 'I > 2\s(I)'
_cod_data_source_file c4ob01565g2.cif
_cod_data_source_block 39e
_cod_depositor_comments 'Adding full bibliography for 7153976--7153981.cif.'
_cod_database_code 7153977
_shelxl_version_number 2014-1
_shelx_space_group_comment
;
The symmetry employed for this shelxl refinement is uniquely defined
by the following loop, which should always be used as a source of
symmetry information in preference to the above space-group names.
They are only intended as comments.
;
_olex2_refinement_description
;
1. Fixed Uiso
 At 1.2 times of:
  All C(H) groups
2. Others
 Uiso(H8A)=Uiso(H8B)=Uiso(H8C)=FVAR(1)
 Uiso(H9A)=Uiso(H9B)=Uiso(H9C)=FVAR(2)
 Uiso(H10A)=Uiso(H10B)=Uiso(H10C)=FVAR(3)
 Uiso(H11A)=Uiso(H11B)=Uiso(H11C)=FVAR(4)
3.a Aromatic/amide H refined with riding coordinates:
 C3(H3), C5(H5)
3.b Idealised Me refined as rotating group:
 C8(H8A,H8B,H8C), C9(H9A,H9B,H9C), C10(H10A,H10B,H10C), C11(H11A,H11B,H11C)
;
_olex2_computing_structure_refinement_long 'ShelXL (Sheldrick, 2008)'

loop_
_space_group_symop_operation_xyz
'x, y, z'
'-x+1/2, y+1/2, -z+1/2'
'-x, -y, -z'
'x-1/2, -y-1/2, z-1/2'

loop_
_atom_site_label
_atom_site_type_symbol
_atom_site_fract_x
_atom_site_fract_y
_atom_site_fract_z
_atom_site_U_iso_or_equiv
_atom_site_adp_type
_atom_site_occupancy
_atom_site_site_symmetry_order
_atom_site_calc_flag
_atom_site_refinement_flags_posn
Cl1 Cl -0.15047(5) 1.14081(2) 0.52649(3) 0.02851(8) Uani 1 1 d .
Cl2 Cl 0.31112(5) 1.10773(2) 0.47458(4) 0.03210(9) Uani 1 1 d .
O1 O 0.13112(12) 0.87948(4) 0.90842(9) 0.02309(17) Uani 1 1 d .
O2 O 0.44678(12) 0.90714(4) 0.83368(9) 0.02157(16) Uani 1 1 d .
B B 0.2429(2) 0.92040(6) 0.83270(13) 0.0204(2) Uani 1 1 d .
C1 C -0.03213(18) 1.07733(5) 0.61177(12) 0.0211(2) Uani 1 1 d .
C2 C 0.17194(17) 1.06413(5) 0.58920(12) 0.0208(2) Uani 1 1 d .
C3 C 0.26265(17) 1.01373(5) 0.66135(12) 0.0211(2) Uani 1 1 d .
H3 H 0.4023 1.0038 0.6497 0.025 Uiso 1 1 calc R
C4 C 0.14644(17) 0.97779(5) 0.75137(12) 0.0203(2) Uani 1 1 d .
C5 C -0.05747(18) 0.99537(5) 0.76337(13) 0.0241(2) Uani 1 1 d .
H5 H -0.1385 0.9710 0.8232 0.029 Uiso 1 1 calc R
N N -0.14682(16) 1.04442(5) 0.69601(11) 0.0250(2) Uani 1 1 d .
C6 C 0.26782(17) 0.82679(5) 0.94563(12) 0.0209(2) Uani 1 1 d .
C7 C 0.48432(17) 0.85690(5) 0.93806(12) 0.0197(2) Uani 1 1 d .
C8 C 0.22418(19) 0.77625(6) 0.83404(14) 0.0278(3) Uani 1 1 d .
H8A H 0.0787 0.7650 0.8319 0.037(2) Uiso 1 1 calc GR
H8B H 0.3076 0.7392 0.8579 0.037(2) Uiso 1 1 calc GR
H8C H 0.2582 0.7920 0.7405 0.037(2) Uiso 1 1 calc GR
C9 C 0.2179(2) 0.80296(7) 1.09152(14) 0.0324(3) Uani 1 1 d .
H9A H 0.2315 0.8373 1.1605 0.042(3) Uiso 1 1 calc GR
H9B H 0.3128 0.7692 1.1203 0.042(3) Uiso 1 1 calc GR
H9C H 0.0771 0.7870 1.0879 0.042(3) Uiso 1 1 calc GR
C10 C 0.5613(2) 0.88833(6) 1.07598(14) 0.0316(3) Uani 1 1 d .
H10A H 0.6842 0.9129 1.0591 0.045(3) Uiso 1 1 calc GR
H10B H 0.5946 0.8563 1.1480 0.045(3) Uiso 1 1 calc GR
H10C H 0.4546 0.9160 1.1096 0.045(3) Uiso 1 1 calc GR
C11 C 0.64764(19) 0.81402(6) 0.88421(15) 0.0272(2) Uani 1 1 d .
H11A H 0.6051 0.7992 0.7887 0.038(3) Uiso 1 1 calc GR
H11B H 0.6665 0.7781 0.9484 0.038(3) Uiso 1 1 calc GR
H11C H 0.7769 0.8370 0.8807 0.038(3) Uiso 1 1 calc GR

loop_
_atom_site_aniso_label
_atom_site_aniso_U_11
_atom_site_aniso_U_22
_atom_site_aniso_U_33
_atom_site_aniso_U_23
_atom_site_aniso_U_13
_atom_site_aniso_U_12
Cl1 0.03247(16) 0.02131(13) 0.03140(15) 0.00410(11) -0.00148(12) 0.00477(10)
Cl2 0.03123(16) 0.02903(15) 0.03676(17) 0.01003(12) 0.00845(12) -0.00418(11)
O1 0.0195(4) 0.0225(4) 0.0274(4) 0.0054(3) 0.0027(3) 0.0025(3)
O2 0.0206(4) 0.0195(4) 0.0248(4) 0.0042(3) 0.0037(3) 0.0003(3)
B 0.0219(6) 0.0195(5) 0.0199(5) -0.0011(4) 0.0017(4) 0.0004(4)
C1 0.0251(5) 0.0169(5) 0.0211(5) -0.0006(4) -0.0013(4) 0.0012(4)
C2 0.0237(5) 0.0181(5) 0.0208(5) -0.0002(4) 0.0023(4) -0.0037(4)
C3 0.0208(5) 0.0190(5) 0.0234(5) -0.0014(4) 0.0010(4) -0.0002(4)
C4 0.0235(5) 0.0175(5) 0.0201(5) -0.0012(4) 0.0009(4) 0.0003(4)
C5 0.0245(5) 0.0225(5) 0.0259(5) 0.0029(4) 0.0049(4) 0.0007(4)
N 0.0248(5) 0.0232(5) 0.0272(5) 0.0024(4) 0.0042(4) 0.0029(4)
C6 0.0195(5) 0.0203(5) 0.0228(5) 0.0044(4) 0.0008(4) 0.0012(4)
C7 0.0197(5) 0.0185(5) 0.0210(5) 0.0018(4) 0.0004(4) -0.0003(4)
C8 0.0269(6) 0.0205(5) 0.0354(6) 0.0009(5) -0.0055(5) -0.0027(4)
C9 0.0281(6) 0.0404(7) 0.0292(6) 0.0144(5) 0.0058(5) 0.0008(5)
C10 0.0324(6) 0.0341(7) 0.0275(6) -0.0049(5) -0.0060(5) -0.0028(5)
C11 0.0214(5) 0.0226(5) 0.0380(7) 0.0010(5) 0.0044(5) 0.0026(4)

loop_
_atom_type_symbol
_atom_type_description
_atom_type_scat_dispersion_real
_atom_type_scat_dispersion_imag
_atom_type_scat_source
C C 0.0033 0.0016 'International Tables Vol C Tables 4.2.6.8 and 6.1.1.4'
H H 0.0000 0.0000 'International Tables Vol C Tables 4.2.6.8 and 6.1.1.4'
B B 0.0013 0.0007 'International Tables Vol C Tables 4.2.6.8 and 6.1.1.4'
N N 0.0061 0.0033 'International Tables Vol C Tables 4.2.6.8 and 6.1.1.4'
O O 0.0106 0.0060 'International Tables Vol C Tables 4.2.6.8 and 6.1.1.4'
Cl Cl 0.1484 0.1585 'International Tables Vol C Tables 4.2.6.8 and 6.1.1.4'

loop_
_geom_angle_atom_site_label_1
_geom_angle_atom_site_label_2
_geom_angle_atom_site_label_3
_geom_angle
B O1 C6 106.22(9)
B O2 C7 106.52(8)
O1 B C4 123.09(10)
O2 B O1 114.52(10)
O2 B C4 122.40(10)
C2 C1 Cl1 119.62(9)
N C1 Cl1 116.07(9)
N C1 C2 124.31(10)
C1 C2 Cl2 122.01(9)
C3 C2 Cl2 119.98(9)
C3 C2 C1 118.02(10)
C2 C3 H3 120.3
C2 C3 C4 119.38(10)
C4 C3 H3 120.3
C3 C4 B 120.70(10)
C5 C4 B 122.27(10)
C5 C4 C3 117.04(10)
C4 C5 H5 117.8
N C5 C4 124.39(11)
N C5 H5 117.8
C1 N C5 116.87(10)
O1 C6 C7 102.43(8)
O1 C6 C8 106.86(9)
O1 C6 C9 108.37(10)
C8 C6 C7 113.39(9)
C9 C6 C7 114.86(10)
C9 C6 C8 110.23(10)
O2 C7 C6 102.31(8)
O2 C7 C10 106.54(9)
O2 C7 C11 108.23(9)
C10 C7 C6 113.64(10)
C11 C7 C6 115.08(9)
C11 C7 C10 110.24(10)
C6 C8 H8A 109.5
C6 C8 H8B 109.5
C6 C8 H8C 109.5
H8A C8 H8B 109.5
H8A C8 H8C 109.5
H8B C8 H8C 109.5
C6 C9 H9A 109.5
C6 C9 H9B 109.5
C6 C9 H9C 109.5
H9A C9 H9B 109.5
H9A C9 H9C 109.5
H9B C9 H9C 109.5
C7 C10 H10A 109.5
C7 C10 H10B 109.5
C7 C10 H10C 109.5
H10A C10 H10B 109.5
H10A C10 H10C 109.5
H10B C10 H10C 109.5
C7 C11 H11A 109.5
C7 C11 H11B 109.5
C7 C11 H11C 109.5
H11A C11 H11B 109.5
H11A C11 H11C 109.5
H11B C11 H11C 109.5

loop_
_geom_bond_atom_site_label_1
_geom_bond_atom_site_label_2
_geom_bond_distance
Cl1 C1 1.7363(11)
Cl2 C2 1.7230(11)
O1 B 1.3651(15)
O1 C6 1.4676(13)
O2 B 1.3623(15)
O2 C7 1.4670(13)
B C4 1.5601(17)
C1 C2 1.3914(16)
C1 N 1.3232(15)
C2 C3 1.3886(15)
C3 H3 0.9500
C3 C4 1.3986(16)
C4 C5 1.3956(16)
C5 H5 0.9500
C5 N 1.3420(15)
C6 C7 1.5600(16)
C6 C8 1.5227(17)
C6 C9 1.5176(16)
C7 C10 1.5231(16)
C7 C11 1.5151(16)
C8 H8A 0.9800
C8 H8B 0.9800
C8 H8C 0.9800
C9 H9A 0.9800
C9 H9B 0.9800
C9 H9C 0.9800
C10 H10A 0.9800
C10 H10B 0.9800
C10 H10C 0.9800
C11 H11A 0.9800
C11 H11B 0.9800
C11 H11C 0.9800
